data_7115644
loop_
_publ_author_name
'Xue Zhong'
'You Li'
'Jing Zhang'
'Wu-Xia Zhang'
'Shi-Xue Wang'
'Fu-She Han'

_publ_section_title
;
 Formal [3+3] cycloaddition of indol-2-yl carbinol with azadiene and the
 oxidative ring expansion reaction for the synthesis of indole azepinones
;
_journal_name_full Chem.Commun.
_journal_page_first 11181
_journal_paper_doi 10.1039/C4cc04995K
_journal_volume 50
_journal_year 2014
_chemical_formula_sum 'C20 H22 N2 O6'
_chemical_formula_weight 386.40
_chemical_name_systematic
; 
 ? 
;
_space_group_IT_number 14
_symmetry_cell_setting monoclinic
_symmetry_space_group_name_Hall '-P 2ybc'
_symmetry_space_group_name_H-M 'P 1 21/c 1'
_atom_sites_solution_hydrogens geom
_atom_sites_solution_primary direct
_atom_sites_solution_secondary difmap
_audit_creation_method SHELXL-97
_cell_angle_alpha 90.00
_cell_angle_beta 111.845(2)
_cell_angle_gamma 90.00
_cell_formula_units_Z 4
_cell_length_a 9.6391(8)
_cell_length_b 27.150(2)
_cell_length_c 8.0064(7)
_cell_measurement_reflns_used 3817
_cell_measurement_temperature 187(2)
_cell_measurement_theta_max 26.04
_cell_measurement_theta_min 2.28
_cell_volume 1944.8(3)
_computing_cell_refinement 'Bruker SMART'
_computing_data_collection 'Bruker SMART'
_computing_data_reduction 'Bruker SAINT'
_computing_molecular_graphics 'Bruker SHELXTL'
_computing_publication_material 'Bruker SHELXTL'
_computing_structure_refinement 'SHELXL-97 (Sheldrick, 1997)'
_computing_structure_solution 'SHELXS-97 (Sheldrick, 1990)'
_diffrn_ambient_temperature 187(2)
_diffrn_measured_fraction_theta_full 0.997
_diffrn_measured_fraction_theta_max 0.997
_diffrn_measurement_device_type 'Bruker APEX CCD area detector'
_diffrn_measurement_method 'phi and omega scans'
_diffrn_radiation_monochromator graphite
_diffrn_radiation_source 'fine-focus sealed tube'
_diffrn_radiation_type MoK\a
_diffrn_radiation_wavelength 0.71073
_diffrn_reflns_av_R_equivalents 0.0556
_diffrn_reflns_av_sigmaI/netI 0.0692
_diffrn_reflns_limit_h_max 10
_diffrn_reflns_limit_h_min -11
_diffrn_reflns_limit_k_max 28
_diffrn_reflns_limit_k_min -33
_diffrn_reflns_limit_l_max 9
_diffrn_reflns_limit_l_min -9
_diffrn_reflns_number 10243
_diffrn_reflns_theta_full 26.04
_diffrn_reflns_theta_max 26.04
_diffrn_reflns_theta_min 2.28
_exptl_absorpt_coefficient_mu 0.098
_exptl_absorpt_correction_T_max 0.9873
_exptl_absorpt_correction_T_min 0.9692
_exptl_absorpt_correction_type multi-scan
_exptl_absorpt_process_details SADABS
_exptl_crystal_density_diffrn 1.320
_exptl_crystal_density_method 'not measured'
_exptl_crystal_F_000 816
_exptl_crystal_size_max 0.32
_exptl_crystal_size_mid 0.22
_exptl_crystal_size_min 0.13
_refine_diff_density_max 1.251
_refine_diff_density_min -0.337
_refine_diff_density_rms 0.064
_refine_ls_extinction_method none
_refine_ls_goodness_of_fit_ref 1.058
_refine_ls_hydrogen_treatment constr
_refine_ls_matrix_type full
_refine_ls_number_parameters 254
_refine_ls_number_reflns 3817
_refine_ls_number_restraints 0
_refine_ls_restrained_S_all 1.058
_refine_ls_R_factor_all 0.1346
_refine_ls_R_factor_gt 0.0860
_refine_ls_shift/su_max 0.000
_refine_ls_shift/su_mean 0.000
_refine_ls_structure_factor_coef Fsqd
_refine_ls_weighting_details 'calc w=1/[\s^2^(Fo^2^)+(0.0990P)^2^+2.3392P] where P=(Fo^2^+2Fc^2^)/3'
_refine_ls_weighting_scheme calc
_refine_ls_wR_factor_gt 0.2117
_refine_ls_wR_factor_ref 0.2420
_reflns_number_gt 2381
_reflns_number_total 3817
_reflns_threshold_expression >2sigma(I)
_cod_data_source_file c4cc04995k2.cif
_cod_data_source_block x178
_cod_original_cell_volume 1944.9(3)
_cod_original_sg_symbol_H-M P2(1)/c
_cod_database_code 7115644

loop_
_symmetry_equiv_pos_as_xyz
'x, y, z'
'-x, y+1/2, -z+1/2'
'-x, -y, -z'
'x, -y-1/2, z-1/2'

loop_
_atom_site_label
_atom_site_type_symbol
_atom_site_fract_x
_atom_site_fract_y
_atom_site_fract_z
_atom_site_U_iso_or_equiv
_atom_site_adp_type
_atom_site_occupancy
_atom_site_symmetry_multiplicity
_atom_site_calc_flag
_atom_site_refinement_flags
C1 C 0.3759(5) 0.20090(14) 0.1057(5) 0.0356(9) Uani 1 1 d .
C2 C 0.2690(4) 0.16650(14) 0.1094(5) 0.0323(9) Uani 1 1 d .
C3 C 0.1177(5) 0.17532(15) 0.0120(5) 0.0394(10) Uani 1 1 d .
H3A H 0.0443 0.1522 0.0140 0.047 Uiso 1 1 calc R
C4 C 0.0763(5) 0.21821(16) -0.0875(6) 0.0471(11) Uani 1 1 d .
H4A H -0.0262 0.2247 -0.1558 0.057 Uiso 1 1 calc R
C5 C 0.1846(6) 0.25166(16) -0.0872(6) 0.0491(12) Uani 1 1 d .
H5A H 0.1540 0.2812 -0.1548 0.059 Uiso 1 1 calc R
C6 C 0.3349(5) 0.24407(16) 0.0067(6) 0.0453(11) Uani 1 1 d .
H6A H 0.4074 0.2674 0.0038 0.054 Uiso 1 1 calc R
C7 C 0.3449(4) 0.12694(14) 0.2273(5) 0.0321(9) Uani 1 1 d .
C8 C 0.4937(4) 0.13689(13) 0.2924(5) 0.0319(9) Uani 1 1 d .
C9 C 0.6260(5) 0.11024(14) 0.4271(5) 0.0384(10) Uani 1 1 d .
C10 C 0.7665(5) 0.12341(16) 0.3885(7) 0.0487(12) Uani 1 1 d .
H10A H 0.8555 0.1089 0.4829 0.058 Uiso 1 1 calc R
H10B H 0.7582 0.1090 0.2715 0.058 Uiso 1 1 calc R
C11 C 0.7872(5) 0.17913(17) 0.3835(7) 0.0570(13) Uani 1 1 d .
H11A H 0.8068 0.1928 0.5047 0.068 Uiso 1 1 calc R
H11B H 0.8758 0.1860 0.3529 0.068 Uiso 1 1 calc R
C12 C 0.6548(5) 0.20459(16) 0.2507(6) 0.0478(11) Uani 1 1 d .
C13 C 0.6389(5) 0.12699(16) 0.6184(6) 0.0479(11) Uani 1 1 d .
H13A H 0.6514 0.1632 0.6264 0.058 Uiso 1 1 calc R
H13B H 0.5438 0.1192 0.6332 0.058 Uiso 1 1 calc R
C14 C 0.7664(6) 0.1038(2) 0.7735(7) 0.0704(16) Uani 1 1 d .
H14A H 0.7658 0.1164 0.8879 0.106 Uiso 1 1 calc R
H14B H 0.8618 0.1120 0.7629 0.106 Uiso 1 1 calc R
H14C H 0.7539 0.0679 0.7697 0.106 Uiso 1 1 calc R
C15 C 0.6014(5) 0.05393(14) 0.4124(5) 0.0394(10) Uani 1 1 d .
H15A H 0.6947 0.0379 0.4926 0.047 Uiso 1 1 calc R
H15B H 0.5227 0.0458 0.4596 0.047 Uiso 1 1 calc R
C16 C 0.5583(5) 0.03121(15) 0.2295(6) 0.0391(10) Uani 1 1 d .
C17 C 0.2612(4) 0.08540(14) 0.2646(5) 0.0362(9) Uani 1 1 d .
C18 C 0.1286(6) 0.01664(16) -0.1320(6) 0.0494(12) Uani 1 1 d .
H18A H 0.1432 0.0201 -0.2462 0.074 Uiso 1 1 calc R
H18B H 0.0222 0.0203 -0.1532 0.074 Uiso 1 1 calc R
H18C H 0.1630 -0.0160 -0.0808 0.074 Uiso 1 1 calc R
C19 C 0.2263(5) 0.08461(15) 0.4270(5) 0.0374(10) Uani 1 1 d .
C20 C 0.2379(6) 0.13017(19) 0.6820(6) 0.0577(13) Uani 1 1 d .
H20A H 0.2689 0.1628 0.7350 0.087 Uiso 1 1 calc R
H20B H 0.2963 0.1048 0.7659 0.087 Uiso 1 1 calc R
H20C H 0.1314 0.1254 0.6580 0.087 Uiso 1 1 calc R
N1 N 0.5160(4) 0.18217(11) 0.2184(4) 0.0361(8) Uani 1 1 d .
N2 N 0.1946(4) 0.04970(13) 0.1521(5) 0.0449(9) Uani 1 1 d .
O1 O 0.6631(4) 0.24260(12) 0.1766(5) 0.0684(11) Uani 1 1 d .
O2 O 0.5693(4) 0.05213(10) 0.0999(4) 0.0462(8) Uani 1 1 d .
O3 O 0.5088(4) -0.01394(10) 0.2256(4) 0.0501(8) Uani 1 1 d .
H3 H 0.4864 -0.0256 0.1216 0.075 Uiso 1 1 calc R
O4 O 0.2131(4) 0.05415(11) -0.0080(4) 0.0499(8) Uani 1 1 d .
O5 O 0.1695(5) 0.04858(14) 0.4733(5) 0.0746(11) Uani 1 1 d .
O6 O 0.2631(4) 0.12650(11) 0.5156(4) 0.0513(9) Uani 1 1 d .

loop_
_atom_site_aniso_label
_atom_site_aniso_U_11
_atom_site_aniso_U_22
_atom_site_aniso_U_33
_atom_site_aniso_U_23
_atom_site_aniso_U_13
_atom_site_aniso_U_12
C1 0.052(3) 0.025(2) 0.028(2) 0.0002(16) 0.0135(19) 0.0006(18)
C2 0.044(2) 0.024(2) 0.029(2) -0.0037(16) 0.0129(17) -0.0019(17)
C3 0.047(3) 0.033(2) 0.037(2) -0.0041(18) 0.0136(19) 0.0003(19)
C4 0.055(3) 0.043(3) 0.039(2) 0.000(2) 0.012(2) 0.009(2)
C5 0.072(3) 0.034(2) 0.038(2) 0.007(2) 0.016(2) 0.008(2)
C6 0.066(3) 0.032(2) 0.039(2) 0.0052(19) 0.020(2) 0.000(2)
C7 0.043(2) 0.025(2) 0.030(2) -0.0042(16) 0.0161(18) -0.0016(17)
C8 0.046(2) 0.0182(19) 0.033(2) -0.0018(16) 0.0172(18) -0.0038(17)
C9 0.045(2) 0.023(2) 0.042(2) 0.0001(17) 0.010(2) -0.0034(17)
C10 0.038(2) 0.037(3) 0.065(3) -0.001(2) 0.013(2) -0.0062(19)
C11 0.047(3) 0.041(3) 0.076(3) 0.002(3) 0.014(3) -0.010(2)
C12 0.058(3) 0.031(2) 0.058(3) -0.005(2) 0.025(2) -0.011(2)
C13 0.058(3) 0.037(2) 0.041(2) -0.003(2) 0.009(2) -0.003(2)
C14 0.069(4) 0.075(4) 0.047(3) -0.004(3) -0.002(3) -0.014(3)
C15 0.044(2) 0.026(2) 0.043(2) 0.0027(18) 0.0096(19) 0.0019(18)
C16 0.041(2) 0.026(2) 0.048(2) -0.0017(19) 0.015(2) 0.0000(18)
C17 0.037(2) 0.028(2) 0.044(2) 0.0053(18) 0.0160(19) 0.0015(17)
C18 0.066(3) 0.038(3) 0.042(2) -0.014(2) 0.019(2) -0.010(2)
C19 0.044(2) 0.031(2) 0.038(2) 0.0064(18) 0.0147(19) -0.0026(18)
C20 0.087(4) 0.050(3) 0.045(3) -0.006(2) 0.035(3) 0.000(3)
N1 0.048(2) 0.0226(17) 0.0389(19) -0.0023(14) 0.0179(16) -0.0064(15)
N2 0.053(2) 0.035(2) 0.051(2) -0.0072(17) 0.0253(19) -0.0084(17)
O1 0.071(2) 0.0378(19) 0.095(3) 0.0161(19) 0.030(2) -0.0146(17)
O2 0.062(2) 0.0287(16) 0.0525(18) -0.0056(14) 0.0271(16) -0.0069(14)
O3 0.073(2) 0.0256(16) 0.0502(18) -0.0043(14) 0.0211(17) -0.0113(15)
O4 0.072(2) 0.0404(18) 0.0412(17) -0.0069(14) 0.0256(16) -0.0157(15)
O5 0.100(3) 0.062(2) 0.071(2) -0.004(2) 0.043(2) -0.020(2)
O6 0.082(2) 0.0381(18) 0.0447(18) -0.0005(14) 0.0363(17) -0.0004(16)

loop_
_atom_type_symbol
_atom_type_description
_atom_type_scat_dispersion_real
_atom_type_scat_dispersion_imag
_atom_type_scat_source
C C 0.0033 0.0016 'International Tables Vol C Tables 4.2.6.8 and 6.1.1.4'
H H 0.0000 0.0000 'International Tables Vol C Tables 4.2.6.8 and 6.1.1.4'
N N 0.0061 0.0033 'International Tables Vol C Tables 4.2.6.8 and 6.1.1.4'
O O 0.0106 0.0060 'International Tables Vol C Tables 4.2.6.8 and 6.1.1.4'

loop_
_geom_angle_atom_site_label_1
_geom_angle_atom_site_label_2
_geom_angle_atom_site_label_3
_geom_angle
C6 C1 C2 121.4(4)
C6 C1 N1 132.2(4)
C2 C1 N1 106.4(3)
C3 C2 C1 119.9(4)
C3 C2 C7 131.8(4)
C1 C2 C7 108.3(3)
C4 C3 C2 119.0(4)
C4 C3 H3A 120.5
C2 C3 H3A 120.5
C3 C4 C5 119.7(4)
C3 C4 H4A 120.1
C5 C4 H4A 120.1
C6 C5 C4 122.9(4)
C6 C5 H5A 118.6
C4 C5 H5A 118.6
C5 C6 C1 117.2(4)
C5 C6 H6A 121.4
C1 C6 H6A 121.4
C8 C7 C2 108.1(3)
C8 C7 C17 130.6(4)
C2 C7 C17 121.3(4)
C7 C8 N1 108.4(3)
C7 C8 C9 131.9(3)
N1 C8 C9 119.6(3)
C8 C9 C10 108.5(3)
C8 C9 C15 110.7(3)
C10 C9 C15 109.6(3)
C8 C9 C13 107.4(3)
C10 C9 C13 112.1(4)
C15 C9 C13 108.5(3)
C11 C10 C9 111.6(4)
C11 C10 H10A 109.3
C9 C10 H10A 109.3
C11 C10 H10B 109.3
C9 C10 H10B 109.3
H10A C10 H10B 108.0
C12 C11 C10 113.1(4)
C12 C11 H11A 109.0
C10 C11 H11A 109.0
C12 C11 H11B 109.0
C10 C11 H11B 109.0
H11A C11 H11B 107.8
O1 C12 N1 120.8(4)
O1 C12 C11 123.4(4)
N1 C12 C11 115.8(4)
C14 C13 C9 115.2(4)
C14 C13 H13A 108.5
C9 C13 H13A 108.5
C14 C13 H13B 108.5
C9 C13 H13B 108.5
H13A C13 H13B 107.5
C13 C14 H14A 109.5
C13 C14 H14B 109.5
H14A C14 H14B 109.5
C13 C14 H14C 109.5
H14A C14 H14C 109.5
H14B C14 H14C 109.5
C16 C15 C9 117.4(3)
C16 C15 H15A 107.9
C9 C15 H15A 107.9
C16 C15 H15B 107.9
C9 C15 H15B 107.9
H15A C15 H15B 107.2
O2 C16 O3 124.0(4)
O2 C16 C15 123.9(4)
O3 C16 C15 112.0(4)
N2 C17 C19 112.6(4)
N2 C17 C7 125.9(4)
C19 C17 C7 121.0(4)
O4 C18 H18A 109.5
O4 C18 H18B 109.5
H18A C18 H18B 109.5
O4 C18 H18C 109.5
H18A C18 H18C 109.5
H18B C18 H18C 109.5
O5 C19 O6 125.4(4)
O5 C19 C17 123.4(4)
O6 C19 C17 111.2(3)
O6 C20 H20A 109.5
O6 C20 H20B 109.5
H20A C20 H20B 109.5
O6 C20 H20C 109.5
H20A C20 H20C 109.5
H20B C20 H20C 109.5
C12 N1 C1 125.6(3)
C12 N1 C8 125.6(4)
C1 N1 C8 108.8(3)
C17 N2 O4 112.1(3)
C16 O3 H3 109.5
N2 O4 C18 110.2(3)
C19 O6 C20 116.9(3)

loop_
_geom_bond_atom_site_label_1
_geom_bond_atom_site_label_2
_geom_bond_distance
C1 C6 1.388(6)
C1 C2 1.399(5)
C1 N1 1.411(5)
C2 C3 1.395(6)
C2 C7 1.437(5)
C3 C4 1.383(6)
C3 H3A 0.9500
C4 C5 1.383(7)
C4 H4A 0.9500
C5 C6 1.377(6)
C5 H5A 0.9500
C6 H6A 0.9500
C7 C8 1.358(5)
C7 C17 1.480(5)
C8 N1 1.416(5)
C8 C9 1.513(6)
C9 C10 1.540(6)
C9 C15 1.545(5)
C9 C13 1.558(6)
C10 C11 1.528(6)
C10 H10A 0.9900
C10 H10B 0.9900
C11 C12 1.492(7)
C11 H11A 0.9900
C11 H11B 0.9900
C12 O1 1.208(5)
C12 N1 1.404(5)
C13 C14 1.521(6)
C13 H13A 0.9900
C13 H13B 0.9900
C14 H14A 0.9800
C14 H14B 0.9800
C14 H14C 0.9800
C15 C16 1.498(6)
C15 H15A 0.9900
C15 H15B 0.9900
C16 O2 1.222(5)
C16 O3 1.311(5)
C17 N2 1.317(5)
C17 C19 1.460(6)
C18 O4 1.444(5)
C18 H18A 0.9800
C18 H18B 0.9800
C18 H18C 0.9800
C19 O5 1.243(5)
C19 O6 1.317(5)
C20 O6 1.444(5)
C20 H20A 0.9800
C20 H20B 0.9800
C20 H20C 0.9800
N2 O4 1.364(4)
O3 H3 0.8400
